data_2223985
loop_
_publ_author_name
'Meng, Qingwei'
'Li, Yueqing'
'Chen, Pingping'
'Zhao, Weijie'
'Yang, Jinzong'

_publ_section_title
;
 2-(Methoxymethyl)adamantan-2-yl 2-methylacrylate
;
_journal_coeditor_code RK2167
_journal_issue 11
_journal_name_full 'Acta Crystallographica Section E'
_journal_page_first o2824
_journal_paper_doi 10.1107/S1600536809042639
_journal_volume 65
_journal_year 2009
_chemical_formula_iupac 'C16 H24 O3'
_chemical_formula_moiety 'C16 H24 O3'
_chemical_formula_sum 'C16 H24 O3'
_chemical_formula_weight 264.35
_chemical_melting_point 318
_chemical_name_systematic
;
2-(Methoxymethyl)adamantan-2-yl 2-methylacrylate
;
_space_group_IT_number 14
_symmetry_cell_setting monoclinic
_symmetry_space_group_name_Hall '-P 2ybc'
_symmetry_space_group_name_H-M 'P 1 21/c 1'
_atom_sites_solution_hydrogens geom
_atom_sites_solution_primary direct
_atom_sites_solution_secondary difmap
_audit_creation_method SHELXL97
_cell_angle_alpha 90.00
_cell_angle_beta 102.461(6)
_cell_angle_gamma 90.00
_cell_formula_units_Z 4
_cell_length_a 14.1385(12)
_cell_length_b 7.5265(7)
_cell_length_c 13.9712(12)
_cell_measurement_reflns_used 2653
_cell_measurement_temperature 298(2)
_cell_measurement_theta_max 25.04
_cell_measurement_theta_min 2.95
_cell_volume 1451.7(2)
_computing_cell_refinement 'SAINT-Plus (Bruker, 2001)'
_computing_data_collection 'APEX2 (Bruker, 2005)'
_computing_data_reduction 'SAINT-Plus (Bruker, 2001)'
_computing_molecular_graphics 'SHELXTL (Sheldrick, 2008)'
_computing_publication_material 'SHELXTL (Sheldrick, 2008)'
_computing_structure_refinement 'SHELXL97 (Sheldrick, 2008)'
_computing_structure_solution 'SHELXS97 (Sheldrick, 2008)'
_diffrn_ambient_temperature 298(2)
_diffrn_measured_fraction_theta_full 0.982
_diffrn_measured_fraction_theta_max 0.982
_diffrn_measurement_device_type 'Bruker SMART APEXII CCD'
_diffrn_measurement_method '\f and \w'
_diffrn_radiation_monochromator graphite
_diffrn_radiation_source 'fine-focus sealed tube'
_diffrn_radiation_type MoK\a
_diffrn_radiation_wavelength 0.71073
_diffrn_reflns_av_R_equivalents 0.0246
_diffrn_reflns_av_sigmaI/netI 0.0349
_diffrn_reflns_limit_h_max 18
_diffrn_reflns_limit_h_min -19
_diffrn_reflns_limit_k_max 10
_diffrn_reflns_limit_k_min -6
_diffrn_reflns_limit_l_max 18
_diffrn_reflns_limit_l_min -18
_diffrn_reflns_number 9914
_diffrn_reflns_theta_full 28.74
_diffrn_reflns_theta_max 28.74
_diffrn_reflns_theta_min 1.48
_exptl_absorpt_coefficient_mu 0.082
_exptl_absorpt_correction_type none
_exptl_crystal_colour colourless
_exptl_crystal_density_diffrn 1.210
_exptl_crystal_density_method 'not measured'
_exptl_crystal_description block
_exptl_crystal_F_000 576
_exptl_crystal_size_max 0.40
_exptl_crystal_size_mid 0.35
_exptl_crystal_size_min 0.30
_refine_diff_density_max 0.146
_refine_diff_density_min -0.130
_refine_ls_extinction_coef 0.036(4)
_refine_ls_extinction_expression Fc^*^=kFc[1+0.001xFc^2^\l^3^/sin(2\q)]^-1/4^
_refine_ls_extinction_method 'SHELXL97 (Sheldrick, 2008)'
_refine_ls_goodness_of_fit_ref 1.025
_refine_ls_hydrogen_treatment constr
_refine_ls_matrix_type full
_refine_ls_number_parameters 173
_refine_ls_number_reflns 3701
_refine_ls_number_restraints 0
_refine_ls_restrained_S_all 1.025
_refine_ls_R_factor_all 0.0926
_refine_ls_R_factor_gt 0.0473
_refine_ls_shift/su_max 0.000
_refine_ls_shift/su_mean 0.000
_refine_ls_structure_factor_coef Fsqd
_refine_ls_weighting_details 'calc w=1/[\s^2^(Fo^2^)+(0.0765P)^2^+0.0779P] where P=(Fo^2^+2Fc^2^)/3'
_refine_ls_weighting_scheme calc
_refine_ls_wR_factor_gt 0.1307
_refine_ls_wR_factor_ref 0.1592
_reflns_number_gt 2096
_reflns_number_total 3701
_reflns_threshold_expression I>2\s(I)
_cod_data_source_file rk2167.cif
_cod_data_source_block I
_cod_depositor_comments
;
The following automatic conversions were performed:
'_symmetry_cell_setting' value 'Monoclinic' changed to 'monoclinic'
according to '/home/saulius/struct/CIF-dictionaries/cif_core.dic'
dictionary named 'cif_core.dic' version 2.4.1 from 2010-06-29.

Automatic conversion script
Id: cif_fix_enum 1527 2010-12-29 10:47:43Z saulius 

The following automatic conversions were performed:

'_symmetry_cell_setting' value 'Monoclinic' changed to 'monoclinic'
according to /home/saulius/struct/CIF-dictionaries/cif_core.dic
dictionary named 'cif_core.dic' version 2.4.1 from 2010-06-29.

Automatic conversion script
Id: cif_fix_values 1715 2011-07-08 13:25:40Z adriana 
;
_cod_original_sg_symbol_H-M 'P 21/c'
_cod_database_code 2223985
_cod_database_fobs_code 2223985

loop_
_symmetry_equiv_pos_as_xyz
'x, y, z'
'-x, y+1/2, -z+1/2'
'-x, -y, -z'
'x, -y-1/2, z-1/2'

loop_
_atom_site_type_symbol
_atom_site_label
_atom_site_fract_x
_atom_site_fract_y
_atom_site_fract_z
_atom_site_U_iso_or_equiv
_atom_site_adp_type
_atom_site_calc_flag
_atom_site_refinement_flags
_atom_site_occupancy
_atom_site_disorder_assembly
_atom_site_disorder_group
O O3 0.72029(7) 1.00159(13) 0.70066(7) 0.0492(3) Uani d . 1 . .
C C2 0.73378(10) 0.86448(19) 0.77704(10) 0.0475(4) Uani d . 1 . .
C C3 0.78456(12) 0.7003(2) 0.74679(11) 0.0523(4) Uani d . 1 . .
H H3A 0.7419 0.6415 0.6912 0.063 Uiso calc R 1 . .
C C4 0.87843(11) 0.7558(2) 0.71813(11) 0.0564(4) Uani d . 1 . .
H H4A 0.9096 0.6523 0.6974 0.068 Uiso calc R 1 . .
H H4B 0.8641 0.8383 0.6636 0.068 Uiso calc R 1 . .
O O2 0.59138(8) 0.97066(16) 0.82779(9) 0.0729(4) Uani d . 1 . .
C C6 0.80243(11) 0.9541(2) 0.86316(11) 0.0530(4) Uani d . 1 . .
H H6A 0.7713 1.0604 0.8827 0.064 Uiso calc R 1 . .
C C7 0.94636(12) 0.8433(2) 0.80430(11) 0.0614(5) Uani d . 1 . .
H H7A 1.0064 0.8781 0.7851 0.074 Uiso calc R 1 . .
O O1 0.63265(9) 0.83342(17) 0.58041(9) 0.0746(4) Uani d . 1 . .
C C9 0.67070(11) 0.9716(2) 0.60916(12) 0.0518(4) Uani d . 1 . .
C C10 0.63535(12) 0.8197(2) 0.79806(13) 0.0612(5) Uani d . 1 . .
H H10A 0.5939 0.7708 0.7395 0.073 Uiso calc R 1 . .
H H10B 0.6432 0.7303 0.8491 0.073 Uiso calc R 1 . .
C C11 0.89683(12) 1.0069(2) 0.83410(12) 0.0593(5) Uani d . 1 . .
H H11A 0.8831 1.0902 0.7799 0.071 Uiso calc R 1 . .
H H11B 0.9395 1.0649 0.8889 0.071 Uiso calc R 1 . .
C C12 0.66997(12) 1.1315(2) 0.54756(11) 0.0563(4) Uani d . 1 . .
C C13 0.87610(14) 0.6618(3) 0.91968(12) 0.0724(6) Uani d . 1 . .
H H13A 0.8909 0.5792 0.9751 0.087 Uiso calc R 1 . .
C C14 0.96933(13) 0.7145(3) 0.88993(13) 0.0743(6) Uani d . 1 . .
H H14A 1.0009 0.6096 0.8712 0.089 Uiso calc R 1 . .
H H14B 1.0130 0.7701 0.9448 0.089 Uiso calc R 1 . .
C C15 0.80964(14) 0.5713(2) 0.83353(13) 0.0682(5) Uani d . 1 . .
H H15A 0.7507 0.5332 0.8525 0.082 Uiso calc R 1 . .
H H15B 0.8414 0.4670 0.8144 0.082 Uiso calc R 1 . .
C C16 0.61220(14) 1.1289(3) 0.45791(13) 0.0762(6) Uani d . 1 . .
H H16A 0.6088 1.2277 0.4173 0.091 Uiso calc R 1 . .
H H16B 0.5755 1.0285 0.4363 0.091 Uiso calc R 1 . .
C C17 0.82633(15) 0.8258(3) 0.94946(12) 0.0694(5) Uani d . 1 . .
H H17A 0.8686 0.8835 1.0046 0.083 Uiso calc R 1 . .
H H17B 0.7673 0.7913 0.9693 0.083 Uiso calc R 1 . .
C C18 0.72945(16) 1.2843(3) 0.58613(15) 0.0865(6) Uani d . 1 . .
H H18A 0.7206 1.3767 0.5376 0.130 Uiso calc R 1 . .
H H18B 0.7964 1.2498 0.6023 0.130 Uiso calc R 1 . .
H H18C 0.7105 1.3273 0.6439 0.130 Uiso calc R 1 . .
C C19 0.50466(14) 0.9249(3) 0.85691(17) 0.0884(7) Uani d . 1 . .
H H19A 0.4757 1.0301 0.8769 0.133 Uiso calc R 1 . .
H H19B 0.5189 0.8428 0.9107 0.133 Uiso calc R 1 . .
H H19C 0.4605 0.8709 0.8029 0.133 Uiso calc R 1 . .

loop_
_atom_site_aniso_label
_atom_site_aniso_U_11
_atom_site_aniso_U_22
_atom_site_aniso_U_33
_atom_site_aniso_U_12
_atom_site_aniso_U_13
_atom_site_aniso_U_23
O3 0.0590(6) 0.0445(6) 0.0440(6) -0.0045(5) 0.0108(5) 0.0001(5)
C2 0.0569(9) 0.0424(9) 0.0452(8) -0.0030(7) 0.0152(7) 0.0032(6)
C3 0.0641(9) 0.0441(9) 0.0484(9) 0.0007(7) 0.0116(7) -0.0037(7)
C4 0.0652(10) 0.0590(10) 0.0477(9) 0.0097(8) 0.0180(8) -0.0025(7)
O2 0.0659(8) 0.0589(8) 0.1038(10) 0.0058(6) 0.0402(7) 0.0083(7)
C6 0.0657(10) 0.0538(10) 0.0410(8) 0.0004(8) 0.0148(7) -0.0064(7)
C7 0.0559(10) 0.0743(12) 0.0550(10) 0.0008(8) 0.0138(8) -0.0043(8)
O1 0.0801(9) 0.0617(8) 0.0703(8) -0.0072(6) -0.0098(6) -0.0078(6)
C9 0.0494(9) 0.0534(10) 0.0508(9) 0.0042(8) 0.0069(7) -0.0043(8)
C10 0.0634(10) 0.0510(10) 0.0750(11) -0.0036(8) 0.0278(9) 0.0027(8)
C11 0.0613(10) 0.0633(11) 0.0509(9) -0.0100(8) 0.0070(8) -0.0099(8)
C12 0.0599(10) 0.0617(11) 0.0497(9) 0.0121(8) 0.0171(8) 0.0040(8)
C13 0.0928(14) 0.0767(13) 0.0481(10) 0.0222(11) 0.0158(10) 0.0158(9)
C14 0.0721(12) 0.0890(14) 0.0571(10) 0.0170(10) 0.0038(9) -0.0038(10)
C15 0.0838(12) 0.0502(10) 0.0742(12) 0.0096(9) 0.0252(10) 0.0105(9)
C16 0.0827(13) 0.0820(14) 0.0611(11) 0.0171(11) 0.0097(10) 0.0073(10)
C17 0.0880(13) 0.0784(13) 0.0442(9) 0.0110(10) 0.0197(9) 0.0033(9)
C18 0.1140(17) 0.0687(13) 0.0771(13) -0.0163(12) 0.0210(12) 0.0151(11)
C19 0.0695(12) 0.0876(15) 0.1194(17) 0.0119(11) 0.0458(12) 0.0176(13)

loop_
_atom_type_symbol
_atom_type_description
_atom_type_scat_dispersion_real
_atom_type_scat_dispersion_imag
_atom_type_scat_source
C C 0.0033 0.0016 'International Tables Vol C Tables 4.2.6.8 and 6.1.1.4'
H H 0.0000 0.0000 'International Tables Vol C Tables 4.2.6.8 and 6.1.1.4'
O O 0.0106 0.0060 'International Tables Vol C Tables 4.2.6.8 and 6.1.1.4'

loop_
_geom_angle_atom_site_label_1
_geom_angle_atom_site_label_2
_geom_angle_atom_site_label_3
_geom_angle_site_symmetry_1
_geom_angle_site_symmetry_3
_geom_angle
_geom_angle_publ_flag
C9 O3 C2 . . 122.37(12) ?
O3 C2 C10 . . 108.39(12) ?
O3 C2 C6 . . 102.87(11) ?
C10 C2 C6 . . 113.42(12) ?
O3 C2 C3 . . 111.18(11) ?
C10 C2 C3 . . 112.16(13) ?
C6 C2 C3 . . 108.46(12) ?
C4 C3 C2 . . 109.71(13) ?
C4 C3 C15 . . 108.37(13) ?
C2 C3 C15 . . 109.55(12) ?
C4 C3 H3A . . 109.7 ?
C2 C3 H3A . . 109.7 ?
C15 C3 H3A . . 109.7 ?
C7 C4 C3 . . 110.37(12) ?
C7 C4 H4A . . 109.6 ?
C3 C4 H4A . . 109.6 ?
C7 C4 H4B . . 109.6 ?
C3 C4 H4B . . 109.6 ?
H4A C4 H4B . . 108.1 ?
C10 O2 C19 . . 110.83(14) ?
C17 C6 C11 . . 108.51(14) ?
C17 C6 C2 . . 109.73(14) ?
C11 C6 C2 . . 110.36(11) ?
C17 C6 H6A . . 109.4 ?
C11 C6 H6A . . 109.4 ?
C2 C6 H6A . . 109.4 ?
C4 C7 C11 . . 108.58(13) ?
C4 C7 C14 . . 109.81(15) ?
C11 C7 C14 . . 109.53(13) ?
C4 C7 H7A . . 109.6 ?
C11 C7 H7A . . 109.6 ?
C14 C7 H7A . . 109.6 ?
O1 C9 O3 . . 124.81(15) ?
O1 C9 C12 . . 124.37(16) ?
O3 C9 C12 . . 110.82(14) ?
O2 C10 C2 . . 111.15(13) ?
O2 C10 H10A . . 109.4 ?
C2 C10 H10A . . 109.4 ?
O2 C10 H10B . . 109.4 ?
C2 C10 H10B . . 109.4 ?
H10A C10 H10B . . 108.0 ?
C7 C11 C6 . . 110.02(14) ?
C7 C11 H11A . . 109.7 ?
C6 C11 H11A . . 109.7 ?
C7 C11 H11B . . 109.7 ?
C6 C11 H11B . . 109.7 ?
H11A C11 H11B . . 108.2 ?
C16 C12 C18 . . 122.91(18) ?
C16 C12 C9 . . 117.33(17) ?
C18 C12 C9 . . 119.75(15) ?
C14 C13 C15 . . 108.99(13) ?
C14 C13 C17 . . 110.06(17) ?
C15 C13 C17 . . 109.69(15) ?
C14 C13 H13A . . 109.4 ?
C15 C13 H13A . . 109.4 ?
C17 C13 H13A . . 109.4 ?
C13 C14 C7 . . 109.36(14) ?
C13 C14 H14A . . 109.8 ?
C7 C14 H14A . . 109.8 ?
C13 C14 H14B . . 109.8 ?
C7 C14 H14B . . 109.8 ?
H14A C14 H14B . . 108.3 ?
C13 C15 C3 . . 109.86(15) ?
C13 C15 H15A . . 109.7 ?
C3 C15 H15A . . 109.7 ?
C13 C15 H15B . . 109.7 ?
C3 C15 H15B . . 109.7 ?
H15A C15 H15B . . 108.2 ?
C12 C16 H16A . . 120.0 ?
C12 C16 H16B . . 120.0 ?
H16A C16 H16B . . 120.0 ?
C13 C17 C6 . . 109.51(12) ?
C13 C17 H17A . . 109.8 ?
C6 C17 H17A . . 109.8 ?
C13 C17 H17B . . 109.8 ?
C6 C17 H17B . . 109.8 ?
H17A C17 H17B . . 108.2 ?
C12 C18 H18A . . 109.5 ?
C12 C18 H18B . . 109.5 ?
H18A C18 H18B . . 109.5 ?
C12 C18 H18C . . 109.5 ?
H18A C18 H18C . . 109.5 ?
H18B C18 H18C . . 109.5 ?
O2 C19 H19A . . 109.5 ?
O2 C19 H19B . . 109.5 ?
H19A C19 H19B . . 109.5 ?
O2 C19 H19C . . 109.5 ?
H19A C19 H19C . . 109.5 ?
H19B C19 H19C . . 109.5 ?

loop_
_geom_bond_atom_site_label_1
_geom_bond_atom_site_label_2
_geom_bond_site_symmetry_2
_geom_bond_distance
_geom_bond_publ_flag
O3 C9 . 1.3379(19) ?
O3 C2 . 1.4671(17) ?
C2 C10 . 1.521(2) ?
C2 C6 . 1.530(2) ?
C2 C3 . 1.534(2) ?
C3 C4 . 1.525(2) ?
C3 C15 . 1.534(2) ?
C3 H3A . 0.9800 ?
C4 C7 . 1.518(2) ?
C4 H4A . 0.9700 ?
C4 H4B . 0.9700 ?
O2 C10 . 1.4004(19) ?
O2 C19 . 1.4150(19) ?
C6 C17 . 1.524(2) ?
C6 C11 . 1.529(2) ?
C6 H6A . 0.9800 ?
C7 C11 . 1.519(2) ?
C7 C14 . 1.520(2) ?
C7 H7A . 0.9800 ?
O1 C9 . 1.1996(19) ?
C9 C12 . 1.478(2) ?
C10 H10A . 0.9700 ?
C10 H10B . 0.9700 ?
C11 H11A . 0.9700 ?
C11 H11B . 0.9700 ?
C12 C16 . 1.340(2) ?
C12 C18 . 1.458(2) ?
C13 C14 . 1.518(3) ?
C13 C15 . 1.519(3) ?
C13 C17 . 1.523(2) ?
C13 H13A . 0.9800 ?
C14 H14A . 0.9700 ?
C14 H14B . 0.9700 ?
C15 H15A . 0.9700 ?
C15 H15B . 0.9700 ?
C16 H16A . 0.9300 ?
C16 H16B . 0.9300 ?
C17 H17A . 0.9700 ?
C17 H17B . 0.9700 ?
C18 H18A . 0.9600 ?
C18 H18B . 0.9600 ?
C18 H18C . 0.9600 ?
C19 H19A . 0.9600 ?
C19 H19B . 0.9600 ?
C19 H19C . 0.9600 ?

loop_
_geom_hbond_atom_site_label_D
_geom_hbond_atom_site_label_H
_geom_hbond_atom_site_label_A
_geom_hbond_site_symmetry_A
_geom_hbond_distance_DH
_geom_hbond_distance_HA
_geom_hbond_distance_DA
_geom_hbond_angle_DHA
C16 H16A O2 4_585 0.93 2.578 3.499(2) 171
